data_1527696
loop_
_publ_author_name
'Kubiak, R.'

_publ_section_title
;
 Roentgenographische Untersuchungen der intermetallischen Phasen In5 Bi3 ,
 In2 Bi und In Bi zwischen +60 und -135 Grad C
;
_journal_name_full 'Zeitschrift fuer Anorganische und Allgemeine Chemie'
_journal_page_first 261
_journal_page_last 267
_journal_volume 431
_journal_year 1977
_chemical_formula_sum 'Bi3 In5'
_space_group_IT_number 140
_symmetry_space_group_name_Hall '-I 4 2c'
_symmetry_space_group_name_H-M 'I 4/m c m'
_cell_angle_alpha 90
_cell_angle_beta 90
_cell_angle_gamma 90
_cell_formula_units_Z 4
_cell_length_a 8.484
_cell_length_b 8.484
_cell_length_c 12.59
_cell_volume 906.206
_citation_journal_id_ASTM ZAACAB
_cod_data_source_file Kubiak_ZAACAB_1977_719.cif
_cod_data_source_block Bi3In5
_cod_original_cell_volume 906.2063
_cod_database_code 1527696

loop_
_symmetry_equiv_pos_as_xyz
x,y,z
-y,x,z
-x,-y,z
y,-x,z
x,-y,-z+1/2
y,x,-z+1/2
-x,y,-z+1/2
-y,-x,-z+1/2
-x,-y,-z
y,-x,-z
x,y,-z
-y,x,-z
-x,y,z-1/2
-y,-x,z-1/2
x,-y,z-1/2
y,x,z-1/2
x+1/2,y+1/2,z+1/2
-y+1/2,x+1/2,z+1/2
-x+1/2,-y+1/2,z+1/2
y+1/2,-x+1/2,z+1/2
x+1/2,-y+1/2,-z+1
y+1/2,x+1/2,-z+1
-x+1/2,y+1/2,-z+1
-y+1/2,-x+1/2,-z+1
-x+1/2,-y+1/2,-z+1/2
y+1/2,-x+1/2,-z+1/2
x+1/2,y+1/2,-z+1/2
-y+1/2,x+1/2,-z+1/2
-x+1/2,y+1/2,z
-y+1/2,-x+1/2,z
x+1/2,-y+1/2,z
y+1/2,x+1/2,z

loop_
_atom_site_label
_atom_site_type_symbol
_atom_site_fract_x
_atom_site_fract_y
_atom_site_fract_z
_atom_site_occupancy
_atom_site_U_iso_or_equiv
Bi2 Bi 0.3448 0.8448 0 1 0.0
In2 In 0.1453 0.6453 0.165 1 0.0
In1 In 0 0 0 1 0.0
Bi1 Bi 0 0 0.25 1 0.0
